data_8107591
loop_
_publ_author_name
'Cong, Chen'
'Ruxin, Zhang'
'Shiyu, Li'
'Lizhen, Chen'
'Jianlong, Wang'

_publ_section_title
;
 The crystal structure of
 N,N&#x2032;-((nitroazanediyl)bis(methylene))diacetamide, C6H12O4N4
;
_journal_issue 5
_journal_name_full 'Zeitschrift f\"ur Kristallographie - New Crystal Structures'
_journal_page_first 885
_journal_page_last 886
_journal_paper_doi 10.1515/ncrs-2023-0256
_journal_volume 238
_journal_year 2023
_chemical_absolute_configuration .
_chemical_formula_moiety 'C6 H12 N4 O4'
_chemical_formula_sum 'C6 H12 N4 O4'
_chemical_formula_weight 204.20
_space_group_crystal_system monoclinic
_space_group_IT_number 9
_space_group_name_Hall 'C -2yc'
_space_group_name_H-M_alt 'C 1 c 1'
_atom_sites_solution_hydrogens geom
_atom_sites_solution_primary dual
_cell_angle_alpha 90
_cell_angle_beta 121.4430(10)
_cell_angle_gamma 90
_cell_formula_units_Z 4
_cell_length_a 9.8171(4)
_cell_length_b 16.1119(6)
_cell_length_c 6.9125(5)
_cell_measurement_reflns_used 3204
_cell_measurement_temperature 170
_cell_measurement_theta_max 26.347
_cell_measurement_theta_min 2.741
_cell_volume 932.81(9)
_computing_cell_refinement 'SAINT V8.40A (Bruker, 2019)'
_computing_data_reduction 'SAINT V8.40A (Bruker, 2019)'
_computing_molecular_graphics 'Olex2 1.5 (Dolomanov et al., 2009)'
_computing_publication_material 'Olex2 1.5 (Dolomanov et al., 2009)'
_computing_structure_refinement 'SHELXL 2019/2 (Sheldrick, 2015)'
_computing_structure_solution 'SHELXT 2018/2 (Sheldrick, 2018)'
_diffrn_ambient_temperature 170
_diffrn_measured_fraction_theta_full 0.989
_diffrn_measured_fraction_theta_max 0.991
_diffrn_measurement_device_type 'D8 VENTURE'
_diffrn_measurement_method '\f and \w scans'
_diffrn_radiation_type MoK\a
_diffrn_radiation_wavelength 0.71073
_diffrn_reflns_av_R_equivalents 0.0457
_diffrn_reflns_av_unetI/netI 0.0476
_diffrn_reflns_Laue_measured_fraction_full 0.989
_diffrn_reflns_Laue_measured_fraction_max 0.991
_diffrn_reflns_limit_h_max 12
_diffrn_reflns_limit_h_min -12
_diffrn_reflns_limit_k_max 20
_diffrn_reflns_limit_k_min -20
_diffrn_reflns_limit_l_max 7
_diffrn_reflns_limit_l_min -8
_diffrn_reflns_number 5326
_diffrn_reflns_point_group_measured_fraction_full 0.913
_diffrn_reflns_point_group_measured_fraction_max 0.898
_diffrn_reflns_theta_full 25.242
_diffrn_reflns_theta_max 26.409
_diffrn_reflns_theta_min 2.741
_diffrn_source_current 1.4
_diffrn_source_power 0.07
_diffrn_source_voltage 50.0
_diffrn_standards_number 0
_exptl_absorpt_coefficient_mu 0.122
_exptl_absorpt_correction_T_max 0.7454
_exptl_absorpt_correction_T_min 0.5443
_exptl_absorpt_correction_type multi-scan
_exptl_absorpt_process_details
;
SADABS-2016/2 (Bruker,2016/2) was used for absorption correction.
wR2(int) was 0.1278 before and 0.0682 after correction.
The Ratio of minimum to maximum transmission is 0.7302.
The \l/2 correction factor is Not present.
;
_exptl_crystal_colour colourless
_exptl_crystal_colour_primary colourless
_exptl_crystal_density_diffrn 1.454
_exptl_crystal_description block
_exptl_crystal_F_000 432
_exptl_crystal_size_max 0.11
_exptl_crystal_size_mid 0.06
_exptl_crystal_size_min 0.04
_refine_diff_density_max 0.138
_refine_diff_density_min -0.149
_refine_diff_density_rms 0.035
_refine_ls_abs_structure_details
;
 Flack x determined using 673 quotients [(I+)-(I-)]/[(I+)+(I-)]
 (Parsons, Flack and Wagner, Acta Cryst. B69 (2013) 249-259).
;
_refine_ls_abs_structure_Flack -0.8(9)
_refine_ls_extinction_coef .
_refine_ls_extinction_method none
_refine_ls_goodness_of_fit_ref 1.062
_refine_ls_hydrogen_treatment constr
_refine_ls_matrix_type full
_refine_ls_number_parameters 129
_refine_ls_number_reflns 1725
_refine_ls_number_restraints 2
_refine_ls_restrained_S_all 1.062
_refine_ls_R_factor_all 0.0385
_refine_ls_R_factor_gt 0.0346
_refine_ls_shift/su_max 0.000
_refine_ls_shift/su_mean 0.000
_refine_ls_structure_factor_coef Fsqd
_refine_ls_weighting_details 'w=1/[\s^2^(Fo^2^)+(0.0448P)^2^+0.1458P] where P=(Fo^2^+2Fc^2^)/3'
_refine_ls_weighting_scheme calc
_refine_ls_wR_factor_gt 0.0860
_refine_ls_wR_factor_ref 0.0894
_reflns_Friedel_coverage 0.804
_reflns_Friedel_fraction_full 0.835
_reflns_Friedel_fraction_max 0.805
_reflns_number_gt 1607
_reflns_number_total 1725
_reflns_threshold_expression 'I > 2\s(I)'
_cod_data_source_file suppl_j_ncrs-2023-0256_suppl_001.cif
_cod_data_source_block 5
_cod_database_code 8107591
_shelx_space_group_comment
;
The symmetry employed for this shelxl refinement is uniquely defined
by the following loop, which should always be used as a source of
symmetry information in preference to the above space-group names.
They are only intended as comments.
;
_shelx_estimated_absorpt_t_max 0.995
_shelx_estimated_absorpt_t_min 0.987
_olex2_refinement_description
;
1. Fixed Uiso
 At 1.2 times of:
  All C(H,H) groups, All N(H) groups
 At 1.5 times of:
  All C(H,H,H) groups
2.a Secondary CH2 refined with riding coordinates:
 C3(H3A,H3B), C4(H4A,H4B)
2.b Aromatic/amide H refined with riding coordinates:
 N4(H4), N1(H1)
2.c Idealised Me refined as rotating group:
 C1(H1A,H1B,H1C), C6(H6A,H6B,H6C)
;
_olex2_submission_special_instructions 'No special instructions were received'

loop_
_space_group_symop_operation_xyz
'x, y, z'
'x, -y, z+1/2'
'x+1/2, y+1/2, z'
'x+1/2, -y+1/2, z+1/2'

loop_
_atom_site_label
_atom_site_type_symbol
_atom_site_fract_x
_atom_site_fract_y
_atom_site_fract_z
_atom_site_U_iso_or_equiv
_atom_site_adp_type
_atom_site_occupancy
_atom_site_site_symmetry_order
_atom_site_calc_flag
_atom_site_refinement_flags_posn
_atom_site_refinement_flags_adp
_atom_site_refinement_flags_occupancy
_atom_site_disorder_assembly
_atom_site_disorder_group
O1 O 0.5488(2) 0.54037(12) 0.3160(4) 0.0406(5) Uani 1 1 d . . . . .
O4 O 0.2846(2) 0.71459(12) 0.7250(3) 0.0358(5) Uani 1 1 d . . . . .
O2 O 0.5706(3) 0.85622(12) 0.6909(4) 0.0436(5) Uani 1 1 d . . . . .
N4 N 0.4483(3) 0.62699(13) 0.6896(4) 0.0272(5) Uani 1 1 d . . . . .
H4 H 0.467893 0.575593 0.668143 0.033 Uiso 1 1 calc R U . . .
O3 O 0.4453(3) 0.86217(13) 0.3228(4) 0.0470(6) Uani 1 1 d . . . . .
N2 N 0.4752(3) 0.74053(13) 0.4884(4) 0.0292(5) Uani 1 1 d . . . . .
N1 N 0.5764(2) 0.67633(13) 0.2731(4) 0.0271(5) Uani 1 1 d . . . . .
H1 H 0.632481 0.715427 0.257338 0.033 Uiso 1 1 calc R U . . .
N3 N 0.5003(3) 0.82384(13) 0.5026(4) 0.0315(5) Uani 1 1 d . . . . .
C2 C 0.6236(3) 0.59689(16) 0.2923(4) 0.0280(6) Uani 1 1 d . . . . .
C1 C 0.7699(3) 0.58043(18) 0.2829(5) 0.0359(7) Uani 1 1 d . . . . .
H1A H 0.846894 0.548935 0.417426 0.054 Uiso 1 1 calc R U . . .
H1B H 0.817757 0.633262 0.278710 0.054 Uiso 1 1 calc R U . . .
H1C H 0.740928 0.548285 0.146279 0.054 Uiso 1 1 calc R U . . .
C3 C 0.4359(3) 0.69903(16) 0.2778(4) 0.0282(6) Uani 1 1 d . . . . .
H3A H 0.373015 0.648435 0.259488 0.034 Uiso 1 1 calc R U . . .
H3B H 0.368701 0.736316 0.148491 0.034 Uiso 1 1 calc R U . . .
C4 C 0.5515(3) 0.69248(16) 0.7017(4) 0.0291(6) Uani 1 1 d . . . . .
H4A H 0.653175 0.668569 0.729798 0.035 Uiso 1 1 calc R U . . .
H4B H 0.576079 0.729793 0.829743 0.035 Uiso 1 1 calc R U . . .
C5 C 0.3218(3) 0.64297(17) 0.7105(4) 0.0278(6) Uani 1 1 d . . . . .
C6 C 0.2305(4) 0.56889(19) 0.7123(5) 0.0376(7) Uani 1 1 d . . . . .
H6A H 0.173966 0.582966 0.790192 0.056 Uiso 1 1 calc R U . . .
H6B H 0.304571 0.523026 0.791886 0.056 Uiso 1 1 calc R U . . .
H6C H 0.153053 0.552187 0.556045 0.056 Uiso 1 1 calc R U . . .

loop_
_atom_site_aniso_label
_atom_site_aniso_U_11
_atom_site_aniso_U_22
_atom_site_aniso_U_33
_atom_site_aniso_U_23
_atom_site_aniso_U_13
_atom_site_aniso_U_12
O1 0.0432(12) 0.0254(10) 0.0613(14) 0.0002(9) 0.0329(11) -0.0060(9)
O4 0.0413(12) 0.0294(11) 0.0407(11) -0.0001(8) 0.0242(10) 0.0126(9)
O2 0.0493(13) 0.0313(11) 0.0481(13) -0.0103(10) 0.0240(11) -0.0071(10)
N4 0.0305(11) 0.0214(10) 0.0348(11) 0.0010(9) 0.0205(10) 0.0048(9)
O3 0.0545(13) 0.0364(12) 0.0519(14) 0.0115(10) 0.0291(11) 0.0001(10)
N2 0.0373(13) 0.0224(10) 0.0303(11) -0.0011(9) 0.0193(10) -0.0019(10)
N1 0.0282(11) 0.0243(11) 0.0333(12) -0.0020(9) 0.0191(10) -0.0055(9)
N3 0.0298(12) 0.0270(11) 0.0434(13) 0.0017(11) 0.0232(11) 0.0001(10)
C2 0.0287(13) 0.0239(12) 0.0320(13) -0.0032(11) 0.0164(11) -0.0043(11)
C1 0.0319(15) 0.0341(15) 0.0465(17) -0.0050(13) 0.0238(14) -0.0005(12)
C3 0.0285(13) 0.0291(12) 0.0280(13) -0.0020(11) 0.0154(11) 0.0003(11)
C4 0.0304(14) 0.0268(13) 0.0316(14) 0.0018(11) 0.0173(12) 0.0003(10)
C5 0.0296(13) 0.0302(15) 0.0260(13) 0.0029(10) 0.0161(11) 0.0077(11)
C6 0.0323(15) 0.0375(16) 0.0492(17) 0.0076(13) 0.0257(14) 0.0041(12)

loop_
_atom_type_symbol
_atom_type_description
_atom_type_scat_dispersion_real
_atom_type_scat_dispersion_imag
_atom_type_scat_source
C C 0.0033 0.0016 'International Tables Vol C Tables 4.2.6.8 and 6.1.1.4'
H H 0.0000 0.0000 'International Tables Vol C Tables 4.2.6.8 and 6.1.1.4'
N N 0.0061 0.0033 'International Tables Vol C Tables 4.2.6.8 and 6.1.1.4'
O O 0.0106 0.0060 'International Tables Vol C Tables 4.2.6.8 and 6.1.1.4'

loop_
_geom_angle_atom_site_label_1
_geom_angle_atom_site_label_2
_geom_angle_atom_site_label_3
_geom_angle
_geom_angle_site_symmetry_1
_geom_angle_site_symmetry_3
C4 N4 H4 119.5 . .
C5 N4 H4 119.5 . .
C5 N4 C4 121.0(2) . .
N3 N2 C3 117.9(2) . .
N3 N2 C4 117.8(2) . .
C3 N2 C4 119.2(2) . .
C2 N1 H1 119.2 . .
C2 N1 C3 121.5(2) . .
C3 N1 H1 119.2 . .
O2 N3 O3 124.4(2) . .
O2 N3 N2 118.5(2) . .
O3 N3 N2 117.0(2) . .
O1 C2 N1 121.2(2) . .
O1 C2 C1 121.8(2) . .
N1 C2 C1 117.0(2) . .
C2 C1 H1A 109.5 . .
C2 C1 H1B 109.5 . .
C2 C1 H1C 109.5 . .
H1A C1 H1B 109.5 . .
H1A C1 H1C 109.5 . .
H1B C1 H1C 109.5 . .
N2 C3 H3A 109.1 . .
N2 C3 H3B 109.1 . .
N1 C3 N2 112.3(2) . .
N1 C3 H3A 109.1 . .
N1 C3 H3B 109.1 . .
H3A C3 H3B 107.9 . .
N4 C4 N2 110.6(2) . .
N4 C4 H4A 109.5 . .
N4 C4 H4B 109.5 . .
N2 C4 H4A 109.5 . .
N2 C4 H4B 109.5 . .
H4A C4 H4B 108.1 . .
O4 C5 N4 121.1(3) . .
O4 C5 C6 122.9(2) . .
N4 C5 C6 116.0(2) . .
C5 C6 H6A 109.5 . .
C5 C6 H6B 109.5 . .
C5 C6 H6C 109.5 . .
H6A C6 H6B 109.5 . .
H6A C6 H6C 109.5 . .
H6B C6 H6C 109.5 . .

loop_
_geom_bond_atom_site_label_1
_geom_bond_atom_site_label_2
_geom_bond_distance
_geom_bond_site_symmetry_2
O1 C2 1.233(3) .
O4 C5 1.230(3) .
O2 N3 1.227(3) .
N4 H4 0.8800 .
N4 C4 1.435(3) .
N4 C5 1.348(3) .
O3 N3 1.232(3) .
N2 N3 1.359(3) .
N2 C3 1.459(3) .
N2 C4 1.477(3) .
N1 H1 0.8800 .
N1 C2 1.344(3) .
N1 C3 1.444(3) .
C2 C1 1.495(4) .
C1 H1A 0.9800 .
C1 H1B 0.9800 .
C1 H1C 0.9800 .
C3 H3A 0.9900 .
C3 H3B 0.9900 .
C4 H4A 0.9900 .
C4 H4B 0.9900 .
C5 C6 1.497(4) .
C6 H6A 0.9800 .
C6 H6B 0.9800 .
C6 H6C 0.9800 .

loop_
_geom_torsion_atom_site_label_1
_geom_torsion_atom_site_label_2
_geom_torsion_atom_site_label_3
_geom_torsion_atom_site_label_4
_geom_torsion
_geom_torsion_site_symmetry_1
_geom_torsion_site_symmetry_2
_geom_torsion_site_symmetry_3
_geom_torsion_site_symmetry_4
N3 N2 C3 N1 85.4(3) . . . .
N3 N2 C4 N4 143.1(2) . . . .
C2 N1 C3 N2 107.8(3) . . . .
C3 N2 N3 O2 -162.2(2) . . . .
C3 N2 N3 O3 20.2(3) . . . .
C3 N2 C4 N4 -62.4(3) . . . .
C3 N1 C2 O1 -0.4(4) . . . .
C3 N1 C2 C1 179.4(2) . . . .
C4 N4 C5 O4 5.1(4) . . . .
C4 N4 C5 C6 -175.6(2) . . . .
C4 N2 N3 O2 -7.4(3) . . . .
C4 N2 N3 O3 175.0(2) . . . .
C4 N2 C3 N1 -69.0(3) . . . .
C5 N4 C4 N2 -76.3(3) . . . .
